data_7118033
loop_
_publ_author_name
'Bernard-Gauthier, Vadim'
'Bailey, Justin J.'
'Aliaga, Arturo'
'Kostikov, Alexey'
'Rosa-Neto, Pedro'
'Wuest, Melinda'
'Brodeur, Garrett M.'
'Bedell, Barry J.'
'Wuest, Frank'
'Schirrmacher, Ralf'

_publ_section_title
;
 Development of subnanomolar radiofluorinated
 (2-pyrrolidin-1-yl)imidazo[1,2-b]pyridazine pan-Trk inhibitors as
 candidate PET imaging probes
;
_journal_issue 12
_journal_name_full 'Med. Chem. Commun.'
_journal_page_first 2184
_journal_paper_doi 10.1039/C5MD00388A
_journal_volume 6
_journal_year 2015
_chemical_formula_moiety 'C25 H21 F3 N5 O2, 1.4(H2 O)'
_chemical_formula_sum 'C25 H23.8 F3 N5 O3.4'
_chemical_formula_weight 505.69
_space_group_crystal_system monoclinic
_space_group_IT_number 14
_space_group_name_Hall '-P 2ybc'
_space_group_name_H-M_alt 'P 1 21/c 1'
_symmetry_space_group_name_Hall '-P 2ybc'
_symmetry_space_group_name_H-M 'P 1 21/c 1'
_atom_sites_solution_hydrogens mixed
_audit_creation_method SHELXL-2014/7
_audit_update_record
;
2015-09-07 deposited with the CCDC.
2015-10-30 downloaded from the CCDC.
;
_cell_angle_alpha 90
_cell_angle_beta 104.9414(13)
_cell_angle_gamma 90
_cell_formula_units_Z 4
_cell_length_a 13.8619(3)
_cell_length_b 10.1495(2)
_cell_length_c 17.3464(4)
_cell_measurement_reflns_used 5514
_cell_measurement_temperature 173(2)
_cell_measurement_theta_max 72.60
_cell_measurement_theta_min 3.30
_cell_volume 2357.98(9)
_computing_cell_refinement 'Bruker SAINT'
_computing_data_collection 'Bruker APEX2'
_computing_data_reduction 'Bruker SAINT'
_computing_molecular_graphics 'Bruker SHELXTL'
_computing_publication_material 'Bruker SHELXTL'
_computing_structure_refinement 'SHELXL-2014/7 (Sheldrick, 2014)'
_computing_structure_solution 'SHELXD (Schneider & Sheldrick, 2002)'
_diffrn_ambient_temperature 173(2)
_diffrn_measured_fraction_theta_full 0.983
_diffrn_measured_fraction_theta_max 0.980
_diffrn_measurement_device_type 'Bruker APEX-II CCD'
_diffrn_measurement_method '\f and \w scans'
_diffrn_radiation_type CuK\a
_diffrn_radiation_wavelength 1.54178
_diffrn_reflns_av_R_equivalents 0.0576
_diffrn_reflns_av_unetI/netI 0.0488
_diffrn_reflns_laue_measured_fraction_full 0.983
_diffrn_reflns_laue_measured_fraction_max 0.980
_diffrn_reflns_limit_h_max 16
_diffrn_reflns_limit_h_min -14
_diffrn_reflns_limit_k_max 12
_diffrn_reflns_limit_k_min -12
_diffrn_reflns_limit_l_max 21
_diffrn_reflns_limit_l_min -21
_diffrn_reflns_number 14514
_diffrn_reflns_point_group_measured_fraction_full 0.983
_diffrn_reflns_point_group_measured_fraction_max 0.980
_diffrn_reflns_theta_full 67.679
_diffrn_reflns_theta_max 72.742
_diffrn_reflns_theta_min 3.300
_exptl_absorpt_coefficient_mu 0.959
_exptl_absorpt_correction_T_max 1.0000
_exptl_absorpt_correction_T_min 0.6593
_exptl_absorpt_correction_type numerical
_exptl_absorpt_process_details 'SADABS 2014/5'
_exptl_crystal_colour colourless
_exptl_crystal_density_diffrn 1.424
_exptl_crystal_description plate
_exptl_crystal_F_000 1052
_exptl_crystal_size_max 0.295
_exptl_crystal_size_mid 0.237
_exptl_crystal_size_min 0.020
_refine_diff_density_max 0.928
_refine_diff_density_min -0.357
_refine_diff_density_rms 0.068
_refine_ls_extinction_method none
_refine_ls_goodness_of_fit_ref 1.054
_refine_ls_hydrogen_treatment mixed
_refine_ls_matrix_type full
_refine_ls_number_parameters 402
_refine_ls_number_reflns 4601
_refine_ls_number_restraints 12
_refine_ls_restrained_S_all 1.058
_refine_ls_R_factor_all 0.0987
_refine_ls_R_factor_gt 0.0726
_refine_ls_shift/su_max 0.001
_refine_ls_shift/su_mean 0.000
_refine_ls_structure_factor_coef Fsqd
_refine_ls_weighting_details 'w=1/[\s^2^(Fo^2^)+(0.1241P)^2^+1.7884P] where P=(Fo^2^+2Fc^2^)/3'
_refine_ls_weighting_scheme calc
_refine_ls_wR_factor_gt 0.2051
_refine_ls_wR_factor_ref 0.2321
_reflns_Friedel_coverage 0.000
_reflns_number_gt 3236
_reflns_number_total 4601
_reflns_threshold_expression 'I > 2\s(I)'
_cod_data_source_file c5md00388a2.cif
_cod_data_source_block uni1504
_cod_depositor_comments 'Adding full bibliography for 7118033.cif.'
_cod_database_code 7118033
_shelx_shelxl_version_number 2014/7
_shelx_space_group_comment
; 
The symmetry employed for this shelxl refinement is uniquely defined 
by the following loop, which should always be used as a source of 
symmetry information in preference to the above space-group names. 
They are only intended as comments. 
;
_shelx_estimated_absorpt_t_min 0.765
_shelx_estimated_absorpt_t_max 0.981

loop_
_space_group_symop_operation_xyz
'x, y, z'
'-x, y+1/2, -z+1/2'
'-x, -y, -z'
'x, -y-1/2, z-1/2'

loop_
_atom_site_label
_atom_site_type_symbol
_atom_site_fract_x
_atom_site_fract_y
_atom_site_fract_z
_atom_site_U_iso_or_equiv
_atom_site_adp_type
_atom_site_occupancy
_atom_site_site_symmetry_order
_atom_site_calc_flag
_atom_site_refinement_flags_posn
_atom_site_refinement_flags_adp
_atom_site_refinement_flags_occupancy
_atom_site_disorder_assembly
_atom_site_disorder_group
F1 F 0.29978(16) 0.4603(2) 0.05861(12) 0.0561(6) Uani 1 1 d . . . . .
F2 F 0.05424(19) 0.1307(3) 0.01556(16) 0.0846(9) Uani 1 1 d . . . . .
F3A F -0.0203(4) 0.3952(6) 0.2866(3) 0.1031(18) Uani 0.6 1 d . . P A 1
F3B F 0.0855(6) 0.5225(13) 0.1295(4) 0.153(5) Uani 0.4 1 d . . P A 2
O1 O 0.47929(19) 0.1999(2) 0.30617(13) 0.0460(6) Uani 1 1 d . . . . .
O2 O 0.1364(2) 0.3422(3) -0.04391(17) 0.0733(9) Uani 1 1 d . . . . .
N1 N 0.50741(19) 0.2115(2) 0.55712(16) 0.0394(6) Uani 1 1 d . . . . .
N2 N 0.41956(18) 0.3635(2) 0.47520(13) 0.0300(5) Uani 1 1 d . . . . .
N3 N 0.35888(18) 0.4688(2) 0.44806(14) 0.0308(5) Uani 1 1 d . . . . .
N4 N 0.26532(19) 0.6351(2) 0.47788(14) 0.0338(6) Uani 1 1 d . . . . .
N5 N 0.3869(2) 0.3850(3) 0.30329(15) 0.0375(6) Uani 1 1 d . . . . .
H5N H 0.367(3) 0.439(4) 0.331(2) 0.052(11) Uiso 1 1 d . . . . .
C1 C 0.3284(2) 0.5324(3) 0.50423(16) 0.0307(6) Uani 1 1 d . . . . .
C2 C 0.3590(2) 0.4991(3) 0.58702(17) 0.0357(6) Uani 1 1 d . . . . .
H2 H 0.3364 0.5495 0.6251 0.043 Uiso 1 1 calc R U . . .
C3 C 0.4208(2) 0.3947(3) 0.61077(18) 0.0370(7) Uani 1 1 d . . . . .
H3 H 0.4428 0.3719 0.6656 0.044 Uiso 1 1 calc R U . . .
C4 C 0.4515(2) 0.3211(3) 0.55273(17) 0.0329(6) Uani 1 1 d . . . . .
C5 C 0.5105(2) 0.1855(3) 0.48105(19) 0.0378(7) Uani 1 1 d . . . . .
C6 C 0.4569(2) 0.2773(3) 0.42802(18) 0.0340(6) Uani 1 1 d . . . . .
C7 C 0.4415(2) 0.2850(3) 0.34104(18) 0.0355(6) Uani 1 1 d . . . . .
C8 C 0.3713(3) 0.4071(3) 0.21827(17) 0.0396(7) Uani 1 1 d . . . . .
H8A H 0.4330 0.3828 0.2029 0.047 Uiso 1 1 calc R U . . .
H8B H 0.3593 0.5022 0.2071 0.047 Uiso 1 1 calc R U . . .
C9 C 0.2846(2) 0.3297(3) 0.16709(17) 0.0358(7) Uani 1 1 d . . . . .
C10 C 0.2534(3) 0.3601(3) 0.08689(19) 0.0424(7) Uani 1 1 d . . . . .
C11 C 0.1749(3) 0.2973(4) 0.0338(2) 0.0538(9) Uani 1 1 d . . . . .
C12 C 0.1301(3) 0.1949(4) 0.0657(2) 0.0572(10) Uani 1 1 d . . . . .
C13 C 0.1572(3) 0.1618(4) 0.1439(2) 0.0534(9) Uani 1 1 d . . . . .
H13 H 0.1233 0.0935 0.1637 0.064 Uiso 1 1 calc R U . . .
C14 C 0.2361(3) 0.2298(3) 0.1952(2) 0.0454(8) Uani 1 1 d . . . . .
H14 H 0.2564 0.2065 0.2501 0.055 Uiso 1 1 calc R U . . .
C15 C 0.1970(4) 0.3200(4) -0.0949(3) 0.0697(12) Uani 1 1 d . . . . .
H15A H 0.1645 0.3545 -0.1480 0.084 Uiso 1 1 calc R U . . .
H15B H 0.2612 0.3647 -0.0743 0.084 Uiso 1 1 calc R U . . .
H15C H 0.2084 0.2251 -0.0985 0.084 Uiso 1 1 calc R U . . .
C16 C 0.2482(2) 0.6875(3) 0.39732(17) 0.0378(7) Uani 1 1 d D . . . .
H16 H 0.3142 0.6953 0.3844 0.045 Uiso 1 1 calc R U . B 1
C17 C 0.2103(3) 0.8272(3) 0.4074(2) 0.0481(8) Uani 1 1 d . . . . .
H17A H 0.2665 0.8894 0.4260 0.058 Uiso 1 1 calc R U . . .
H17B H 0.1663 0.8601 0.3567 0.058 Uiso 1 1 calc R U . . .
C18 C 0.1524(3) 0.8091(3) 0.4702(2) 0.0471(8) Uani 1 1 d . . . . .
H18A H 0.0863 0.7686 0.4471 0.057 Uiso 1 1 calc R U . . .
H18B H 0.1431 0.8941 0.4954 0.057 Uiso 1 1 calc R U . . .
C19 C 0.2204(3) 0.7165(3) 0.53000(19) 0.0432(8) Uani 1 1 d . . . . .
H19A H 0.2721 0.7662 0.5693 0.052 Uiso 1 1 calc R U . . .
H19B H 0.1816 0.6619 0.5586 0.052 Uiso 1 1 calc R U . . .
C20A C 0.1767(7) 0.6164(11) 0.3288(5) 0.0392(19) Uani 0.6 1 d D . P A 1
C21A C 0.1084(6) 0.5319(8) 0.3415(4) 0.0421(17) Uani 0.6 1 d . . P A 1
H21A H 0.1035 0.5113 0.3938 0.051 Uiso 0.6 1 calc R U P A 1
C22A C 0.0476(5) 0.4782(7) 0.2770(5) 0.0538(16) Uani 0.6 1 d . . P A 1
C23A C 0.0500(6) 0.5044(8) 0.1989(5) 0.0491(17) Uani 0.6 1 d . . P A 1
H23A H 0.0068 0.4605 0.1550 0.059 Uiso 0.6 1 calc R U P A 1
C24A C 0.1185(6) 0.5977(7) 0.1880(4) 0.0573(18) Uani 0.6 1 d . . P A 1
H24A H 0.1198 0.6222 0.1355 0.069 Uiso 0.6 1 calc R U P A 1
C25A C 0.1841(6) 0.6549(7) 0.2520(4) 0.0442(15) Uani 0.6 1 d . . P A 1
H25A H 0.2323 0.7174 0.2453 0.053 Uiso 0.6 1 calc R U P A 1
C20B C 0.1701(7) 0.5890(9) 0.3431(5) 0.064(9) Uani 0.4 1 d DG . P A 2
C21B C 0.1614(6) 0.5934(8) 0.2615(5) 0.051(2) Uani 0.4 1 d G . P A 2
H21B H 0.2019 0.6521 0.2408 0.061 Uiso 0.4 1 calc R U P A 2
C22B C 0.0933(6) 0.5121(10) 0.2102(4) 0.070(5) Uani 0.4 1 d G . P A 2
C23B C 0.0340(5) 0.4263(9) 0.2404(5) 0.071(3) Uani 0.4 1 d G . P A 2
H23B H -0.0126 0.3708 0.2053 0.085 Uiso 0.4 1 calc R U P A 2
C24B C 0.0427(5) 0.4219(7) 0.3220(5) 0.066(3) Uani 0.4 1 d G . P A 2
H24B H 0.0022 0.3632 0.3427 0.080 Uiso 0.4 1 calc R U P A 2
C25B C 0.1108(7) 0.5032(9) 0.3734(4) 0.045(3) Uani 0.4 1 d G . P A 2
H25B H 0.1168 0.5001 0.4292 0.054 Uiso 0.4 1 calc R U P A 2
O1SA O 0.3735(4) -0.0600(5) 0.2970(3) 0.0588(13) Uiso 0.6 1 d D . P C 1
H1SA H 0.413(4) 0.003(4) 0.297(5) 0.088 Uiso 0.6 1 d D U P D 1
H1SB H 0.403(4) -0.119(3) 0.329(2) 0.088 Uiso 0.6 1 d D U P E 1
O1SB O 0.3829(5) -0.0348(7) 0.3282(4) 0.0464(15) Uiso 0.4 1 d D . P F 2
H1SC H 0.421(5) 0.025(6) 0.320(5) 0.070 Uiso 0.4 1 d D U P G 2
H1SD H 0.414(5) -0.081(5) 0.367(3) 0.070 Uiso 0.4 1 d D U P H 2
O2SB O 0.3413(6) 0.7538(9) 0.2265(5) 0.077(2) Uiso 0.4 1 d D . P I 2
H2SA H 0.356(6) 0.824(5) 0.252(5) 0.115 Uiso 0.4 1 d D U P J 2
H2SB H 0.394(3) 0.717(8) 0.222(6) 0.115 Uiso 0.4 1 d D U P K 2

loop_
_atom_site_aniso_label
_atom_site_aniso_U_11
_atom_site_aniso_U_22
_atom_site_aniso_U_33
_atom_site_aniso_U_23
_atom_site_aniso_U_13
_atom_site_aniso_U_12
F1 0.0632(14) 0.0569(12) 0.0442(11) 0.0170(9) 0.0067(9) -0.0047(10)
F2 0.0550(16) 0.119(2) 0.0765(17) -0.0365(16) 0.0115(12) -0.0316(15)
F3A 0.097(4) 0.101(4) 0.101(4) -0.005(3) 0.007(3) -0.040(3)
F3B 0.088(5) 0.313(14) 0.035(3) -0.064(5) -0.026(3) 0.099(7)
O1 0.0567(15) 0.0370(11) 0.0475(13) 0.0001(10) 0.0190(11) 0.0073(10)
O2 0.070(2) 0.092(2) 0.0543(17) -0.0022(15) 0.0086(14) 0.0196(17)
N1 0.0335(14) 0.0349(13) 0.0450(15) 0.0107(11) 0.0014(11) 0.0003(10)
N2 0.0299(13) 0.0251(11) 0.0315(12) 0.0042(9) 0.0016(9) -0.0020(9)
N3 0.0317(13) 0.0249(11) 0.0321(12) 0.0032(9) 0.0018(9) -0.0001(9)
N4 0.0398(15) 0.0296(12) 0.0293(12) 0.0002(9) 0.0041(10) 0.0019(10)
N5 0.0449(16) 0.0343(13) 0.0307(13) 0.0006(10) 0.0053(11) 0.0038(11)
C1 0.0310(15) 0.0259(12) 0.0319(14) 0.0008(10) 0.0021(11) -0.0052(10)
C2 0.0412(17) 0.0332(14) 0.0316(15) 0.0002(11) 0.0072(12) -0.0050(12)
C3 0.0397(18) 0.0348(15) 0.0321(14) 0.0098(11) 0.0011(12) -0.0086(12)
C4 0.0299(15) 0.0313(13) 0.0329(15) 0.0074(11) 0.0000(11) -0.0049(11)
C5 0.0333(17) 0.0326(15) 0.0449(17) 0.0075(12) 0.0055(13) 0.0009(12)
C6 0.0324(16) 0.0298(14) 0.0379(16) 0.0017(11) 0.0056(12) -0.0010(11)
C7 0.0363(17) 0.0309(14) 0.0379(16) 0.0000(11) 0.0068(12) -0.0021(12)
C8 0.0480(19) 0.0358(15) 0.0340(15) 0.0031(12) 0.0091(13) -0.0011(13)
C9 0.0401(18) 0.0337(14) 0.0335(15) -0.0008(11) 0.0096(12) 0.0048(12)
C10 0.0436(19) 0.0441(17) 0.0393(17) 0.0001(13) 0.0101(13) 0.0036(14)
C11 0.048(2) 0.071(2) 0.0382(18) -0.0054(16) 0.0033(15) 0.0031(18)
C12 0.041(2) 0.074(3) 0.055(2) -0.0229(19) 0.0094(16) -0.0089(18)
C13 0.045(2) 0.060(2) 0.059(2) -0.0116(17) 0.0220(17) -0.0129(17)
C14 0.050(2) 0.0471(18) 0.0419(17) -0.0018(14) 0.0169(15) -0.0041(15)
C15 0.084(3) 0.060(2) 0.066(3) -0.003(2) 0.021(2) 0.018(2)
C16 0.0384(17) 0.0407(16) 0.0327(15) 0.0079(12) 0.0059(12) 0.0086(13)
C17 0.051(2) 0.0408(17) 0.051(2) 0.0117(14) 0.0112(16) 0.0149(15)
C18 0.047(2) 0.0382(16) 0.056(2) 0.0007(14) 0.0123(15) 0.0087(14)
C19 0.054(2) 0.0374(16) 0.0391(17) -0.0011(13) 0.0139(14) 0.0069(14)
C20A 0.037(5) 0.043(3) 0.030(4) -0.005(4) -0.004(3) 0.013(3)
C21A 0.030(3) 0.055(4) 0.035(4) -0.002(3) -0.004(3) 0.004(3)
C22A 0.042(4) 0.062(4) 0.048(4) -0.006(3) -0.004(3) -0.006(3)
C23A 0.036(5) 0.058(4) 0.042(4) -0.012(3) -0.012(3) 0.000(3)
C24A 0.065(5) 0.064(4) 0.040(3) -0.002(3) 0.007(3) 0.005(3)
C25A 0.050(4) 0.046(4) 0.036(3) 0.011(3) 0.009(2) 0.001(3)
C20B 0.055(12) 0.111(19) 0.016(5) -0.006(7) -0.009(6) 0.060(12)
C21B 0.042(6) 0.072(8) 0.037(6) 0.008(5) 0.008(4) 0.020(5)
C22B 0.030(8) 0.121(13) 0.044(7) -0.044(7) -0.019(6) 0.019(8)
C23B 0.036(7) 0.102(11) 0.066(8) -0.025(8) -0.003(5) 0.005(6)
C24B 0.039(6) 0.060(6) 0.081(8) -0.032(6) -0.020(5) -0.005(5)
C25B 0.043(6) 0.043(5) 0.043(6) -0.005(5) -0.002(5) 0.009(4)

loop_
_atom_type_symbol
_atom_type_description
_atom_type_scat_dispersion_real
_atom_type_scat_dispersion_imag
_atom_type_scat_source
C C 0.0181 0.0091 'International Tables Vol C Tables 4.2.6.8 and 6.1.1.4'
H H 0.0000 0.0000 'International Tables Vol C Tables 4.2.6.8 and 6.1.1.4'
N N 0.0311 0.0180 'International Tables Vol C Tables 4.2.6.8 and 6.1.1.4'
O O 0.0492 0.0322 'International Tables Vol C Tables 4.2.6.8 and 6.1.1.4'
F F 0.0727 0.0534 'International Tables Vol C Tables 4.2.6.8 and 6.1.1.4'

loop_
_geom_angle_atom_site_label_1
_geom_angle_atom_site_label_2
_geom_angle_atom_site_label_3
_geom_angle
C15 O2 C11 114.9(3)
C4 N1 C5 105.5(2)
N3 N2 C4 126.7(2)
N3 N2 C6 125.5(2)
C4 N2 C6 107.8(2)
C1 N3 N2 114.4(2)
C1 N4 C16 122.2(2)
C1 N4 C19 124.0(2)
C16 N4 C19 113.2(2)
C7 N5 C8 122.2(3)
N3 C1 N4 115.2(2)
N3 C1 C2 123.7(3)
N4 C1 C2 121.1(3)
C3 C2 C1 119.3(3)
C2 C3 C4 118.8(3)
N1 C4 N2 110.5(3)
N1 C4 C3 132.5(3)
N2 C4 C3 117.0(3)
N1 C5 C6 111.7(3)
C5 C6 N2 104.5(3)
C5 C6 C7 129.0(3)
N2 C6 C7 126.5(3)
O1 C7 N5 123.1(3)
O1 C7 C6 119.6(3)
N5 C7 C6 117.3(3)
N5 C8 C9 113.8(3)
C14 C9 C10 117.9(3)
C14 C9 C8 124.1(3)
C10 C9 C8 118.0(3)
F1 C10 C9 118.4(3)
F1 C10 C11 117.9(3)
C9 C10 C11 123.7(3)
C10 C11 O2 122.1(4)
C10 C11 C12 115.6(3)
O2 C11 C12 121.9(4)
F2 C12 C13 119.7(4)
F2 C12 C11 117.2(4)
C13 C12 C11 123.0(3)
C12 C13 C14 119.0(4)
C9 C14 C13 120.7(3)
N4 C16 C20A 119.3(6)
N4 C16 C17 101.7(2)
C20A C16 C17 110.7(5)
N4 C16 C20B 104.8(4)
C17 C16 C20B 116.5(5)
C18 C17 C16 103.2(3)
C17 C18 C19 102.3(3)
N4 C19 C18 102.2(2)
C21A C20A C25A 123.9(6)
C21A C20A C16 121.5(9)
C25A C20A C16 114.4(9)
C22A C21A C20A 116.5(7)
F3A C22A C21A 118.6(7)
F3A C22A C23A 116.6(7)
C21A C22A C23A 124.9(7)
C24A C23A C22A 116.9(7)
C25A C24A C23A 120.9(6)
C24A C25A C20A 116.8(7)
C21B C20B C25B 120.0
C21B C20B C16 116.7(5)
C25B C20B C16 123.3(5)
C20B C21B C22B 120.0
F3B C22B C23B 122.1(8)
F3B C22B C21B 117.9(8)
C23B C22B C21B 120.0
C24B C23B C22B 120.0
C23B C24B C25B 120.0
C24B C25B C20B 120.0

loop_
_geom_bond_atom_site_label_1
_geom_bond_atom_site_label_2
_geom_bond_distance
F1 C10 1.361(4)
F2 C12 1.347(4)
F3A C22A 1.305(9)
F3B C22B 1.380(10)
O1 C7 1.245(4)
O2 C15 1.388(5)
O2 C11 1.393(4)
N1 C4 1.346(4)
N1 C5 1.357(4)
N2 N3 1.366(3)
N2 C4 1.372(3)
N2 C6 1.386(4)
N3 C1 1.326(4)
N4 C1 1.362(4)
N4 C16 1.456(4)
N4 C19 1.475(4)
N5 C7 1.333(4)
N5 C8 1.452(4)
C1 C2 1.429(4)
C2 C3 1.358(4)
C3 C4 1.405(4)
C5 C6 1.384(4)
C6 C7 1.470(4)
C8 C9 1.516(4)
C9 C14 1.374(4)
C9 C10 1.381(4)
C10 C11 1.386(5)
C11 C12 1.396(6)
C12 C13 1.353(5)
C13 C14 1.402(5)
C16 C20A 1.520(7)
C16 C17 1.538(4)
C16 C20B 1.591(6)
C17 C18 1.521(5)
C18 C19 1.532(5)
C20A C21A 1.337(13)
C20A C25A 1.416(12)
C21A C22A 1.331(10)
C22A C23A 1.389(11)
C23A C24A 1.387(10)
C24A C25A 1.370(10)
C20B C21B 1.3900
C20B C25B 1.3900
C21B C22B 1.3900
C22B C23B 1.3900
C23B C24B 1.3900
C24B C25B 1.3900

loop_
_geom_hbond_atom_site_label_D
_geom_hbond_atom_site_label_H
_geom_hbond_atom_site_label_A
_geom_hbond_distance_DH
_geom_hbond_distance_HA
_geom_hbond_distance_DA
_geom_hbond_angle_DHA
_geom_hbond_site_symmetry_A
N5 H5N N3 0.82(4) 2.09(4) 2.772(4) 141(4) .
O1SA H1SA O1 0.840(3) 2.19(2) 3.002(6) 163(7) .
O1SA H1SB N1 0.841(3) 2.256(16) 3.056(6) 159(4) 3_656
O1SB H1SC O1 0.840(3) 1.99(3) 2.805(7) 163(8) .
O1SB H1SD N1 0.841(3) 1.985(14) 2.816(7) 169(7) 3_656
O2SB H2SA O1SB 0.840(3) 1.92(2) 2.743(11) 168(10) 1_565
O2SB H2SB O1 0.840(3) 1.95(4) 2.745(9) 157(10) 2_655

loop_
_geom_torsion_atom_site_label_1
_geom_torsion_atom_site_label_2
_geom_torsion_atom_site_label_3
_geom_torsion_atom_site_label_4
_geom_torsion
C4 N2 N3 C1 -1.1(4)
C6 N2 N3 C1 176.4(3)
N2 N3 C1 N4 -178.1(2)
N2 N3 C1 C2 2.7(4)
C16 N4 C1 N3 -11.5(4)
C19 N4 C1 N3 178.2(3)
C16 N4 C1 C2 167.7(3)
C19 N4 C1 C2 -2.5(4)
N3 C1 C2 C3 -1.8(4)
N4 C1 C2 C3 179.0(3)
C1 C2 C3 C4 -1.0(4)
C5 N1 C4 N2 0.2(3)
C5 N1 C4 C3 179.2(3)
N3 N2 C4 N1 177.7(2)
C6 N2 C4 N1 -0.1(3)
N3 N2 C4 C3 -1.5(4)
C6 N2 C4 C3 -179.3(3)
C2 C3 C4 N1 -176.5(3)
C2 C3 C4 N2 2.5(4)
C4 N1 C5 C6 -0.2(3)
N1 C5 C6 N2 0.1(3)
N1 C5 C6 C7 180.0(3)
N3 N2 C6 C5 -177.9(2)
C4 N2 C6 C5 0.0(3)
N3 N2 C6 C7 2.3(4)
C4 N2 C6 C7 -179.8(3)
C8 N5 C7 O1 -3.4(5)
C8 N5 C7 C6 176.5(3)
C5 C6 C7 O1 0.5(5)
N2 C6 C7 O1 -179.6(3)
C5 C6 C7 N5 -179.3(3)
N2 C6 C7 N5 0.5(5)
C7 N5 C8 C9 85.7(4)
N5 C8 C9 C14 -11.6(4)
N5 C8 C9 C10 169.5(3)
C14 C9 C10 F1 179.0(3)
C8 C9 C10 F1 -2.0(4)
C14 C9 C10 C11 1.3(5)
C8 C9 C10 C11 -179.7(3)
F1 C10 C11 O2 -6.8(5)
C9 C10 C11 O2 170.9(3)
F1 C10 C11 C12 179.8(3)
C9 C10 C11 C12 -2.6(5)
C15 O2 C11 C10 72.8(5)
C15 O2 C11 C12 -114.1(5)
C10 C11 C12 F2 -179.2(3)
O2 C11 C12 F2 7.3(6)
C10 C11 C12 C13 3.1(6)
O2 C11 C12 C13 -170.4(4)
F2 C12 C13 C14 -179.9(3)
C11 C12 C13 C14 -2.3(6)
C10 C9 C14 C13 -0.4(5)
C8 C9 C14 C13 -179.3(3)
C12 C13 C14 C9 0.8(6)
C1 N4 C16 C20A 79.9(5)
C19 N4 C16 C20A -108.9(5)
C1 N4 C16 C17 -158.1(3)
C19 N4 C16 C17 13.1(3)
C1 N4 C16 C20B 80.2(5)
C19 N4 C16 C20B -108.6(5)
N4 C16 C17 C18 -33.8(3)
C20A C16 C17 C18 94.0(6)
C20B C16 C17 C18 79.5(5)
C16 C17 C18 C19 42.0(3)
C1 N4 C19 C18 -176.4(3)
C16 N4 C19 C18 12.5(4)
C17 C18 C19 N4 -33.1(3)
N4 C16 C20A C21A 19.5(10)
C17 C16 C20A C21A -97.9(9)
N4 C16 C20A C25A -165.0(5)
C17 C16 C20A C25A 77.5(7)
C25A C20A C21A C22A 3.0(12)
C16 C20A C21A C22A 178.0(8)
C20A C21A C22A F3A -179.9(8)
C20A C21A C22A C23A -0.5(12)
F3A C22A C23A C24A 176.7(7)
C21A C22A C23A C24A -2.8(12)
C22A C23A C24A C25A 3.7(11)
C23A C24A C25A C20A -1.4(11)
C21A C20A C25A C24A -2.1(12)
C16 C20A C25A C24A -177.4(7)
N4 C16 C20B C21B -162.6(4)
C17 C16 C20B C21B 85.9(6)
N4 C16 C20B C25B 18.7(6)
C17 C16 C20B C25B -92.8(6)
C25B C20B C21B C22B 0.0
C16 C20B C21B C22B -178.7(8)
C20B C21B C22B F3B 178.4(8)
C20B C21B C22B C23B 0.0
F3B C22B C23B C24B -178.3(9)
C21B C22B C23B C24B 0.0
C22B C23B C24B C25B 0.0
C23B C24B C25B C20B 0.0
C21B C20B C25B C24B 0.0
C16 C20B C25B C24B 178.7(9)
